data_7719932
loop_
_publ_author_name
'Gayen, Sourav'
'Satapathi, Snigdha'
'Patel, Deepak Kumar'
'Ghosh, Sundargopal'

_publ_section_title
;
 Hydroboration via metal-bound \s(B--H) bonds in Ru-(\s-borate) complexes:
 a pathway to \h4-HBCC-\s,\p-borataallyl complexes
;
_journal_name_full 'Dalton Transactions'
_journal_paper_doi 10.1039/D5DT02484F
_journal_year 2025
_chemical_formula_moiety 'C19 H21 B2 N3 O2 Ru S3'
_chemical_formula_sum 'C19 H21 B2 N3 O2 Ru S3'
_chemical_formula_weight 542.26
_space_group_crystal_system orthorhombic
_space_group_IT_number 19
_space_group_name_Hall 'P 2ac 2ab'
_space_group_name_H-M_alt 'P 21 21 21'
_atom_sites_solution_hydrogens mixed
_audit_creation_method SHELXL-2014/7
_audit_update_record
;
2025-08-28 deposited with the CCDC.	2025-11-14 downloaded from the CCDC.
;
_cell_angle_alpha 90
_cell_angle_beta 90
_cell_angle_gamma 90
_cell_formula_units_Z 4
_cell_length_a 10.847(2)
_cell_length_b 13.888(4)
_cell_length_c 15.322(4)
_cell_measurement_reflns_used 615
_cell_measurement_temperature 296(2)
_cell_measurement_theta_max 18.75
_cell_measurement_theta_min 2.66
_cell_volume 2308.2(10)
_computing_cell_refinement 'Bruker SAINT'
_computing_data_collection 'Bruker APEX2'
_computing_data_reduction 'Bruker SAINT'
_computing_molecular_graphics 'Bruker SHELXTL'
_computing_publication_material 'Bruker SHELXTL'
_computing_structure_refinement 'SHELXL-2014/7 (Sheldrick, 2014)'
_computing_structure_solution 'SHELXS-97 (Sheldrick 2008)'
_diffrn_ambient_temperature 296(2)
_diffrn_measured_fraction_theta_full 0.999
_diffrn_measured_fraction_theta_max 0.999
_diffrn_measurement_device_type 'Bruker APEX-II CCD'
_diffrn_measurement_method '\w and \f scans'
_diffrn_radiation_type MoK\a
_diffrn_radiation_wavelength 0.71073
_diffrn_reflns_av_R_equivalents 0.1158
_diffrn_reflns_av_unetI/netI 0.0892
_diffrn_reflns_Laue_measured_fraction_full 0.999
_diffrn_reflns_Laue_measured_fraction_max 0.999
_diffrn_reflns_limit_h_max 11
_diffrn_reflns_limit_h_min -10
_diffrn_reflns_limit_k_max 14
_diffrn_reflns_limit_k_min -14
_diffrn_reflns_limit_l_max 16
_diffrn_reflns_limit_l_min -16
_diffrn_reflns_number 12220
_diffrn_reflns_point_group_measured_fraction_full 0.997
_diffrn_reflns_point_group_measured_fraction_max 0.997
_diffrn_reflns_theta_full 21.970
_diffrn_reflns_theta_max 21.970
_diffrn_reflns_theta_min 1.979
_diffrn_source 'fine-focus sealed tube'
_exptl_absorpt_coefficient_mu 0.971
_exptl_absorpt_correction_T_max 0.926
_exptl_absorpt_correction_T_min 0.868
_exptl_absorpt_correction_type multi-scan
_exptl_absorpt_process_details 'SADABS V2014/5(Bruker AXS.Inc)'
_exptl_crystal_colour red
_exptl_crystal_density_diffrn 1.560
_exptl_crystal_description Block
_exptl_crystal_F_000 1096
_exptl_crystal_size_max 0.150
_exptl_crystal_size_mid 0.120
_exptl_crystal_size_min 0.080
_exptl_transmission_factor_max 0.7447
_exptl_transmission_factor_min 0.6795
_refine_diff_density_max 0.341
_refine_diff_density_min -0.293
_refine_diff_density_rms 0.077
_refine_ls_abs_structure_details
; 
 Flack x determined using 747 quotients [(I+)-(I-)]/[(I+)+(I-)] 
 (Parsons, Flack and Wagner, Acta Cryst. B69 (2013) 249-259). 
;
_refine_ls_abs_structure_Flack 0.30(7)
_refine_ls_extinction_method none
_refine_ls_goodness_of_fit_ref 1.023
_refine_ls_hydrogen_treatment mixed
_refine_ls_matrix_type full
_refine_ls_number_parameters 296
_refine_ls_number_reflns 2817
_refine_ls_number_restraints 0
_refine_ls_restrained_S_all 1.023
_refine_ls_R_factor_all 0.0696
_refine_ls_R_factor_gt 0.0449
_refine_ls_shift/su_max 0.006
_refine_ls_shift/su_mean 0.003
_refine_ls_structure_factor_coef Fsqd
_refine_ls_weighting_details 'w=1/[\s^2^(Fo^2^)+(0.0201P)^2^] where P=(Fo^2^+2Fc^2^)/3'
_refine_ls_weighting_scheme calc
_refine_ls_wR_factor_gt 0.0816
_refine_ls_wR_factor_ref 0.0939
_reflns_Friedel_coverage 0.727
_reflns_Friedel_fraction_full 0.995
_reflns_Friedel_fraction_max 0.995
_reflns_number_gt 2181
_reflns_number_total 2817
_reflns_threshold_expression 'I > 2\s(I)'
_cod_data_source_file d5dt02484f2.cif
_cod_data_source_block rubs
_cod_original_cell_volume 2308.2(9)
_cod_database_code 7719932
_shelx_shelxl_version_number 2014/7
_shelx_space_group_comment
; 
The symmetry employed for this shelxl refinement is uniquely defined 
by the following loop, which should always be used as a source of 
symmetry information in preference to the above space-group names. 
They are only intended as comments. 
;
_shelx_estimated_absorpt_t_min 0.868
_shelx_estimated_absorpt_t_max 0.926
_exptl_absorpt_special_details
; 
Additional spherical absorption correction applied with mu*r =  0.2000
;

loop_
_space_group_symop_operation_xyz
'x, y, z'
'-x+1/2, -y, z+1/2'
'-x, y+1/2, -z+1/2'
'x+1/2, -y+1/2, -z'

loop_
_atom_site_label
_atom_site_type_symbol
_atom_site_fract_x
_atom_site_fract_y
_atom_site_fract_z
_atom_site_U_iso_or_equiv
_atom_site_adp_type
_atom_site_occupancy
_atom_site_site_symmetry_order
_atom_site_calc_flag
_atom_site_refinement_flags_posn
_atom_site_refinement_flags_adp
_atom_site_refinement_flags_occupancy
_atom_site_disorder_assembly
_atom_site_disorder_group
B1 B 0.7011(15) 0.1253(13) 0.4606(16) 0.058(7) Uani 1 1 d . . . . .
B2 B 0.9609(14) -0.0140(12) 0.2885(10) 0.045(4) Uani 1 1 d . . . . .
C1 C 0.5643(11) -0.0256(10) 0.4546(9) 0.044(3) Uani 1 1 d . . . . .
C2 C 0.4483(12) -0.0644(10) 0.4583(10) 0.057(4) Uani 1 1 d . . . . .
H2 H 0.4381 -0.1298 0.4476 0.068 Uiso 1 1 calc R U . . .
C3 C 0.3458(13) -0.0089(15) 0.4776(9) 0.071(4) Uani 1 1 d . . . . .
H3 H 0.2683 -0.0370 0.4818 0.085 Uiso 1 1 calc R U . . .
C4 C 0.3601(14) 0.0867(13) 0.4900(10) 0.076(5) Uani 1 1 d . . . . .
H4 H 0.2925 0.1256 0.5022 0.091 Uiso 1 1 calc R U . . .
C5 C 0.4747(13) 0.1249(12) 0.4845(10) 0.069(5) Uani 1 1 d . . . . .
H5 H 0.4845 0.1906 0.4935 0.083 Uiso 1 1 calc R U . . .
C6 C 0.7943(12) 0.1067(12) 0.5422(10) 0.057(4) Uani 1 1 d . . . . .
C7 C 0.8174(12) 0.0189(11) 0.5844(9) 0.051(4) Uani 1 1 d . . . . .
C8 C 0.9249(14) 0.0139(15) 0.6456(10) 0.066(4) Uani 1 1 d . . . . .
C9 C 1.0371(15) -0.0858(16) 0.7378(12) 0.143(10) Uani 1 1 d . . . . .
H9A H 1.0394 -0.0372 0.7823 0.215 Uiso 1 1 calc R U . . .
H9B H 1.1100 -0.0813 0.7025 0.215 Uiso 1 1 calc R U . . .
H9C H 1.0333 -0.1482 0.7645 0.215 Uiso 1 1 calc R U . . .
C10 C 1.0761(13) -0.1425(11) 0.3829(12) 0.056(4) Uani 1 1 d . . . . .
C11 C 1.1674(14) -0.2134(10) 0.3855(12) 0.074(5) Uani 1 1 d . . . . .
H11 H 1.1789 -0.2477 0.4370 0.089 Uiso 1 1 calc R U . . .
C12 C 1.2395(17) -0.2343(14) 0.3162(17) 0.111(8) Uani 1 1 d . . . . .
H12 H 1.2986 -0.2827 0.3201 0.133 Uiso 1 1 calc R U . . .
C13 C 1.225(2) -0.1845(15) 0.2408(15) 0.120(9) Uani 1 1 d . . . . .
H13 H 1.2752 -0.1960 0.1926 0.144 Uiso 1 1 calc R U . . .
C14 C 1.1354(18) -0.1172(11) 0.2390(11) 0.085(5) Uani 1 1 d . . . . .
H14 H 1.1235 -0.0838 0.1871 0.103 Uiso 1 1 calc R U . . .
C15 C 1.0570(13) 0.1101(11) 0.1883(10) 0.060(4) Uani 1 1 d . . . . .
H15 H 1.0246 0.0743 0.1424 0.072 Uiso 1 1 calc R U . . .
C16 C 1.1325(17) 0.1868(12) 0.1695(11) 0.078(5) Uani 1 1 d . . . . .
H16 H 1.1487 0.2043 0.1120 0.093 Uiso 1 1 calc R U . . .
C17 C 1.1844(15) 0.2377(12) 0.2392(13) 0.073(5) Uani 1 1 d . . . . .
H17 H 1.2397 0.2873 0.2278 0.087 Uiso 1 1 calc R U . . .
C18 C 1.1557(13) 0.2162(10) 0.3229(11) 0.062(4) Uani 1 1 d . . . . .
H18 H 1.1889 0.2526 0.3681 0.074 Uiso 1 1 calc R U . . .
C19 C 1.0740(11) 0.1373(9) 0.3424(9) 0.041(4) Uani 1 1 d . . . . .
N1 N 0.5770(9) 0.0704(8) 0.4662(8) 0.053(4) Uani 1 1 d . . . . .
N2 N 1.0616(10) -0.0949(8) 0.3069(9) 0.053(3) Uani 1 1 d . . . . .
N3 N 1.0271(10) 0.0838(8) 0.2736(7) 0.045(3) Uani 1 1 d . . . . .
O1 O 1.0001(11) 0.0767(10) 0.6561(8) 0.109(5) Uani 1 1 d . . . . .
O2 O 0.9287(10) -0.0715(9) 0.6832(8) 0.081(4) Uani 1 1 d . . . . .
Ru1 Ru 0.86146(8) 0.00999(8) 0.44050(7) 0.0405(3) Uani 1 1 d . . . . .
S2 S 0.6908(3) -0.0954(3) 0.4320(3) 0.0540(10) Uani 1 1 d . . . . .
S3 S 1.0350(3) 0.1136(3) 0.4458(3) 0.0533(10) Uani 1 1 d . . . . .
S4 S 0.9907(3) -0.1212(3) 0.4748(3) 0.0544(11) Uani 1 1 d . . . . .
H2X H 0.857(6) -0.017(6) 0.340(4) 0.010(19) Uiso 1 1 d . . . . .
H1X H 0.747(7) 0.108(6) 0.395(5) 0.00(2) Uiso 1 1 d . . . . .
H3X H 0.913(9) -0.035(9) 0.233(8) 0.07(4) Uiso 1 1 d . . . . .
H4X H 0.705(9) 0.183(7) 0.450(7) 0.03(3) Uiso 1 1 d . . . . .
H5X H 0.775(12) -0.046(10) 0.568(10) 0.10(5) Uiso 1 1 d . . . . .
H6 H 0.845(9) 0.158(7) 0.556(7) 0.04(3) Uiso 1 1 d . . . . .

loop_
_atom_site_aniso_label
_atom_site_aniso_U_11
_atom_site_aniso_U_22
_atom_site_aniso_U_33
_atom_site_aniso_U_23
_atom_site_aniso_U_13
_atom_site_aniso_U_12
B1 0.036(9) 0.024(10) 0.11(2) 0.027(12) 0.024(11) 0.003(8)
B2 0.058(9) 0.021(9) 0.054(10) -0.002(9) -0.010(8) -0.003(9)
C1 0.037(7) 0.046(9) 0.049(9) -0.002(8) 0.002(7) 0.001(7)
C2 0.043(8) 0.060(10) 0.067(12) -0.007(8) 0.002(8) -0.017(8)
C3 0.036(8) 0.107(14) 0.069(10) -0.009(11) -0.013(7) -0.011(12)
C4 0.029(8) 0.102(14) 0.097(13) -0.012(11) 0.017(9) 0.013(11)
C5 0.057(10) 0.058(11) 0.093(13) -0.001(9) 0.012(9) 0.013(9)
C6 0.040(8) 0.065(12) 0.066(12) -0.017(10) 0.006(8) 0.000(8)
C7 0.056(8) 0.042(10) 0.056(10) -0.013(8) 0.005(7) 0.004(8)
C8 0.062(10) 0.069(14) 0.067(11) -0.010(11) -0.001(9) -0.010(11)
C9 0.096(14) 0.23(3) 0.101(17) 0.004(17) -0.067(13) 0.021(17)
C10 0.042(9) 0.038(10) 0.088(14) -0.010(9) 0.002(9) -0.008(8)
C11 0.062(12) 0.035(9) 0.127(16) 0.014(10) 0.017(11) 0.013(9)
C12 0.088(14) 0.064(14) 0.18(3) 0.009(15) 0.055(17) 0.016(12)
C13 0.16(2) 0.091(17) 0.11(2) 0.010(15) 0.065(16) 0.063(16)
C14 0.120(14) 0.063(12) 0.073(13) 0.003(9) 0.029(13) 0.016(13)
C15 0.078(11) 0.051(11) 0.050(10) 0.013(8) 0.003(9) 0.001(9)
C16 0.098(13) 0.072(12) 0.062(12) 0.026(10) 0.016(12) 0.014(12)
C17 0.078(12) 0.057(12) 0.084(15) 0.029(11) 0.021(11) 0.011(10)
C18 0.053(10) 0.051(10) 0.081(13) 0.011(9) 0.016(9) 0.002(8)
C19 0.033(7) 0.031(8) 0.060(11) 0.003(7) -0.002(7) 0.000(7)
N1 0.034(6) 0.054(8) 0.072(10) 0.008(7) 0.004(6) 0.010(7)
N2 0.047(7) 0.043(8) 0.067(9) -0.006(7) 0.015(7) 0.004(6)
N3 0.041(7) 0.043(7) 0.051(8) 0.002(6) -0.005(6) 0.007(6)
O1 0.111(10) 0.131(12) 0.085(10) 0.001(8) -0.042(8) -0.059(10)
O2 0.073(8) 0.096(10) 0.075(9) 0.004(7) -0.014(7) 0.000(8)
Ru1 0.0303(5) 0.0404(6) 0.0508(6) -0.0030(7) 0.0030(6) -0.0006(6)
S2 0.0442(19) 0.043(2) 0.075(3) -0.001(2) 0.000(2) -0.0043(17)
S3 0.0442(19) 0.058(2) 0.058(3) -0.010(3) 0.002(2) -0.0118(18)
S4 0.050(2) 0.053(2) 0.061(3) 0.004(2) -0.0019(19) 0.009(2)

loop_
_atom_type_symbol
_atom_type_description
_atom_type_scat_dispersion_real
_atom_type_scat_dispersion_imag
_atom_type_scat_source
C C 0.0033 0.0016 'International Tables Vol C Tables 4.2.6.8 and 6.1.1.4'
H H 0.0000 0.0000 'International Tables Vol C Tables 4.2.6.8 and 6.1.1.4'
B B 0.0013 0.0007 'International Tables Vol C Tables 4.2.6.8 and 6.1.1.4'
S S 0.1246 0.1234 'International Tables Vol C Tables 4.2.6.8 and 6.1.1.4'
Ru Ru -1.2594 0.8363 'International Tables Vol C Tables 4.2.6.8 and 6.1.1.4'
O O 0.0106 0.0060 'International Tables Vol C Tables 4.2.6.8 and 6.1.1.4'
N N 0.0061 0.0033 'International Tables Vol C Tables 4.2.6.8 and 6.1.1.4'

loop_
_geom_angle_atom_site_label_1
_geom_angle_atom_site_label_2
_geom_angle_atom_site_label_3
_geom_angle
_geom_angle_site_symmetry_1
_geom_angle_site_symmetry_3
_geom_angle_publ_flag
N1 B1 C6 114.7(14) . . ?
N1 B1 Ru1 108.1(10) . . ?
C6 B1 Ru1 62.6(8) . . ?
N1 B1 H1X 109(4) . . ?
C6 B1 H1X 111(4) . . ?
Ru1 B1 H1X 55(4) . . ?
N1 B1 H4X 122(7) . . ?
C6 B1 H4X 106(8) . . ?
Ru1 B1 H4X 127(7) . . ?
H1X B1 H4X 91(9) . . ?
N3 B2 N2 109.0(10) . . ?
N3 B2 Ru1 102.3(8) . . ?
N2 B2 Ru1 102.5(9) . . ?
N3 B2 H2X 120(4) . . ?
N2 B2 H2X 116(4) . . ?
Ru1 B2 H2X 32(3) . . ?
N3 B2 H3X 111(7) . . ?
N2 B2 H3X 107(7) . . ?
Ru1 B2 H3X 124(6) . . ?
H2X B2 H3X 93(7) . . ?
N1 C1 C2 118.4(13) . . ?
N1 C1 S2 120.2(10) . . ?
C2 C1 S2 121.4(11) . . ?
C1 C2 C3 121.8(14) . . ?
C1 C2 H2 119.1 . . ?
C3 C2 H2 119.1 . . ?
C4 C3 C2 119.1(15) . . ?
C4 C3 H3 120.5 . . ?
C2 C3 H3 120.5 . . ?
C3 C4 C5 118.8(16) . . ?
C3 C4 H4 120.6 . . ?
C5 C4 H4 120.6 . . ?
C4 C5 N1 122.6(15) . . ?
C4 C5 H5 118.7 . . ?
N1 C5 H5 118.7 . . ?
C7 C6 B1 127.1(14) . . ?
C7 C6 Ru1 74.6(8) . . ?
B1 C6 Ru1 75.9(10) . . ?
C7 C6 H6 117(7) . . ?
B1 C6 H6 115(7) . . ?
Ru1 C6 H6 116(7) . . ?
C6 C7 C8 117.9(15) . . ?
C6 C7 Ru1 68.6(8) . . ?
C8 C7 Ru1 116.4(9) . . ?
C6 C7 H5X 124(8) . . ?
C8 C7 H5X 117(8) . . ?
Ru1 C7 H5X 79(9) . . ?
O1 C8 O2 124.8(16) . . ?
O1 C8 C7 125.2(18) . . ?
O2 C8 C7 109.8(15) . . ?
O2 C9 H9A 109.5 . . ?
O2 C9 H9B 109.5 . . ?
H9A C9 H9B 109.5 . . ?
O2 C9 H9C 109.5 . . ?
H9A C9 H9C 109.5 . . ?
H9B C9 H9C 109.5 . . ?
N2 C10 C11 116.9(15) . . ?
N2 C10 S4 124.3(12) . . ?
C11 C10 S4 118.8(14) . . ?
C12 C11 C10 122.7(18) . . ?
C12 C11 H11 118.6 . . ?
C10 C11 H11 118.6 . . ?
C11 C12 C13 119.6(19) . . ?
C11 C12 H12 120.2 . . ?
C13 C12 H12 120.2 . . ?
C14 C13 C12 116.9(19) . . ?
C14 C13 H13 121.5 . . ?
C12 C13 H13 121.5 . . ?
N2 C14 C13 124.9(17) . . ?
N2 C14 H14 117.5 . . ?
C13 C14 H14 117.5 . . ?
C16 C15 N3 122.6(15) . . ?
C16 C15 H15 118.7 . . ?
N3 C15 H15 118.7 . . ?
C15 C16 C17 118.1(16) . . ?
C15 C16 H16 120.9 . . ?
C17 C16 H16 120.9 . . ?
C18 C17 C16 121.3(17) . . ?
C18 C17 H17 119.4 . . ?
C16 C17 H17 119.4 . . ?
C17 C18 C19 120.4(16) . . ?
C17 C18 H18 119.8 . . ?
C19 C18 H18 119.8 . . ?
N3 C19 C18 118.3(13) . . ?
N3 C19 S3 121.5(10) . . ?
C18 C19 S3 120.2(11) . . ?
C1 N1 C5 119.3(12) . . ?
C1 N1 B1 124.5(12) . . ?
C5 N1 B1 116.3(12) . . ?
C10 N2 C14 119.0(14) . . ?
C10 N2 B2 125.4(12) . . ?
C14 N2 B2 115.6(14) . . ?
C19 N3 C15 119.1(12) . . ?
C19 N3 B2 121.7(11) . . ?
C15 N3 B2 118.3(12) . . ?
C8 O2 C9 113.4(15) . . ?
C6 Ru1 C7 36.8(5) . . ?
C6 Ru1 S4 121.0(4) . . ?
C7 Ru1 S4 87.2(4) . . ?
C6 Ru1 S2 99.1(4) . . ?
C7 Ru1 S2 85.5(4) . . ?
S4 Ru1 S2 89.94(14) . . ?
C6 Ru1 S3 82.4(4) . . ?
C7 Ru1 S3 95.8(4) . . ?
S4 Ru1 S3 89.41(13) . . ?
S2 Ru1 S3 178.50(16) . . ?
C6 Ru1 B1 41.5(7) . . ?
C7 Ru1 B1 71.5(7) . . ?
S4 Ru1 B1 157.5(5) . . ?
S2 Ru1 B1 81.5(4) . . ?
S3 Ru1 B1 99.6(4) . . ?
C6 Ru1 B2 149.4(6) . . ?
C7 Ru1 B2 166.7(5) . . ?
S4 Ru1 B2 81.6(4) . . ?
S2 Ru1 B2 101.4(4) . . ?
S3 Ru1 B2 77.2(4) . . ?
B1 Ru1 B2 120.4(7) . . ?
C6 Ru1 H2X 146(3) . . ?
C7 Ru1 H2X 163(3) . . ?
S4 Ru1 H2X 93(3) . . ?
S2 Ru1 H2X 77(3) . . ?
S3 Ru1 H2X 102(3) . . ?
B1 Ru1 H2X 105(3) . . ?
B2 Ru1 H2X 27(3) . . ?
C6 Ru1 H1X 68(3) . . ?
C7 Ru1 H1X 100(3) . . ?
S4 Ru1 H1X 171(2) . . ?
S2 Ru1 H1X 85(2) . . ?
S3 Ru1 H1X 95(2) . . ?
B1 Ru1 H1X 29(2) . . ?
B2 Ru1 H1X 92(2) . . ?
H2X Ru1 H1X 79(4) . . ?
C1 S2 Ru1 105.4(4) . . ?
C19 S3 Ru1 106.7(5) . . ?
C10 S4 Ru1 105.8(6) . . ?

loop_
_geom_bond_atom_site_label_1
_geom_bond_atom_site_label_2
_geom_bond_distance
_geom_bond_site_symmetry_2
_geom_bond_publ_flag
B1 N1 1.550(18) . ?
B1 C6 1.63(3) . ?
B1 Ru1 2.385(18) . ?
B1 H1X 1.15(8) . ?
B1 H4X 0.82(9) . ?
B2 N3 1.554(18) . ?
B2 N2 1.592(18) . ?
B2 Ru1 2.589(15) . ?
B2 H2X 1.37(7) . ?
B2 H3X 1.04(12) . ?
C1 N1 1.352(15) . ?
C1 C2 1.370(17) . ?
C1 S2 1.716(12) . ?
C2 C3 1.385(18) . ?
C2 H2 0.9300 . ?
C3 C4 1.35(2) . ?
C3 H3 0.9300 . ?
C4 C5 1.35(2) . ?
C4 H4 0.9300 . ?
C5 N1 1.371(16) . ?
C5 H5 0.9300 . ?
C6 C7 1.402(19) . ?
C6 Ru1 2.183(14) . ?
C6 H6 0.93(10) . ?
C7 C8 1.498(19) . ?
C7 Ru1 2.260(13) . ?
C7 H5X 1.05(14) . ?
C8 O1 1.205(18) . ?
C8 O2 1.32(2) . ?
C9 O2 1.456(17) . ?
C9 H9A 0.9600 . ?
C9 H9B 0.9600 . ?
C9 H9C 0.9600 . ?
C10 N2 1.348(18) . ?
C10 C11 1.398(19) . ?
C10 S4 1.711(17) . ?
C11 C12 1.35(2) . ?
C11 H11 0.9300 . ?
C12 C13 1.35(3) . ?
C12 H12 0.9300 . ?
C13 C14 1.35(2) . ?
C13 H13 0.9300 . ?
C14 N2 1.349(18) . ?
C14 H14 0.9300 . ?
C15 C16 1.374(19) . ?
C15 N3 1.395(17) . ?
C15 H15 0.9300 . ?
C16 C17 1.40(2) . ?
C16 H16 0.9300 . ?
C17 C18 1.35(2) . ?
C17 H17 0.9300 . ?
C18 C19 1.440(17) . ?
C18 H18 0.9300 . ?
C19 N3 1.387(15) . ?
C19 S3 1.672(14) . ?
Ru1 S4 2.358(4) . ?
Ru1 S2 2.363(4) . ?
Ru1 S3 2.371(4) . ?
Ru1 H2X 1.59(7) . ?
Ru1 H1X 1.96(8) . ?

loop_
_geom_torsion_atom_site_label_1
_geom_torsion_atom_site_label_2
_geom_torsion_atom_site_label_3
_geom_torsion_atom_site_label_4
_geom_torsion
_geom_torsion_site_symmetry_1
_geom_torsion_site_symmetry_2
_geom_torsion_site_symmetry_3
_geom_torsion_site_symmetry_4
_geom_torsion_publ_flag
N1 C1 C2 C3 -3(2) . . . . ?
S2 C1 C2 C3 179.2(11) . . . . ?
C1 C2 C3 C4 2(2) . . . . ?
C2 C3 C4 C5 -1(2) . . . . ?
C3 C4 C5 N1 0(2) . . . . ?
N1 B1 C6 C7 41(2) . . . . ?
Ru1 B1 C6 C7 -57.8(13) . . . . ?
N1 B1 C6 Ru1 98.4(13) . . . . ?
B1 C6 C7 C8 167.7(14) . . . . ?
Ru1 C6 C7 C8 109.4(12) . . . . ?
B1 C6 C7 Ru1 58.3(14) . . . . ?
C6 C7 C8 O1 -7(2) . . . . ?
Ru1 C7 C8 O1 72(2) . . . . ?
C6 C7 C8 O2 176.3(13) . . . . ?
Ru1 C7 C8 O2 -105.1(14) . . . . ?
N2 C10 C11 C12 0(2) . . . . ?
S4 C10 C11 C12 -179.5(15) . . . . ?
C10 C11 C12 C13 1(3) . . . . ?
C11 C12 C13 C14 -2(4) . . . . ?
C12 C13 C14 N2 2(3) . . . . ?
N3 C15 C16 C17 2(2) . . . . ?
C15 C16 C17 C18 -4(2) . . . . ?
C16 C17 C18 C19 2(2) . . . . ?
C17 C18 C19 N3 0.7(19) . . . . ?
C17 C18 C19 S3 -177.8(11) . . . . ?
C2 C1 N1 C5 2(2) . . . . ?
S2 C1 N1 C5 -179.8(10) . . . . ?
C2 C1 N1 B1 -177.7(15) . . . . ?
S2 C1 N1 B1 0(2) . . . . ?
C4 C5 N1 C1 -1(2) . . . . ?
C4 C5 N1 B1 179.0(16) . . . . ?
C6 B1 N1 C1 -72(2) . . . . ?
Ru1 B1 N1 C1 -5(2) . . . . ?
C6 B1 N1 C5 107.7(15) . . . . ?
Ru1 B1 N1 C5 175.2(11) . . . . ?
C11 C10 N2 C14 -1(2) . . . . ?
S4 C10 N2 C14 179.3(11) . . . . ?
C11 C10 N2 B2 177.9(12) . . . . ?
S4 C10 N2 B2 -2(2) . . . . ?
C13 C14 N2 C10 0(3) . . . . ?
C13 C14 N2 B2 -179.1(17) . . . . ?
N3 B2 N2 C10 114.0(14) . . . . ?
Ru1 B2 N2 C10 6.2(15) . . . . ?
N3 B2 N2 C14 -67.4(16) . . . . ?
Ru1 B2 N2 C14 -175.3(11) . . . . ?
C18 C19 N3 C15 -2.2(18) . . . . ?
S3 C19 N3 C15 176.3(10) . . . . ?
C18 C19 N3 B2 167.4(11) . . . . ?
S3 C19 N3 B2 -14.1(16) . . . . ?
C16 C15 N3 C19 1(2) . . . . ?
C16 C15 N3 B2 -169.2(13) . . . . ?
N2 B2 N3 C19 -77.1(14) . . . . ?
Ru1 B2 N3 C19 30.9(13) . . . . ?
N2 B2 N3 C15 92.6(14) . . . . ?
Ru1 B2 N3 C15 -159.4(10) . . . . ?
O1 C8 O2 C9 -2(3) . . . . ?
C7 C8 O2 C9 174.6(13) . . . . ?
N1 C1 S2 Ru1 4.6(14) . . . . ?
C2 C1 S2 Ru1 -177.8(11) . . . . ?
N3 C19 S3 Ru1 -13.9(11) . . . . ?
C18 C19 S3 Ru1 164.6(9) . . . . ?
N2 C10 S4 Ru1 -3.7(14) . . . . ?
C11 C10 S4 Ru1 176.1(10) . . . . ?
